data_4079109
loop_
_publ_author_name
'Ip, Ho-Fai'
'So, Yat-Ming'
'Sung, Herman H. Y.'
'Williams, Ian D.'
'Leung, Wa-Hung'

_publ_section_title
;
 Ruthenium-Mediated Double C--H Activation of Toluene with
 1-Azidoadamantane
;
_journal_issue 19
_journal_name_full Organometallics
_journal_page_first 7020
_journal_paper_doi 10.1021/om300499x
_journal_volume 31
_journal_year 2012
_chemical_formula_sum 'C34 H55 Cl Co N O9 P3 Ru'
_chemical_formula_weight 910.15
_chemical_name_systematic
; 
 ? 
;
_space_group_IT_number 14
_symmetry_cell_setting monoclinic
_symmetry_space_group_name_Hall '-P 2yn'
_symmetry_space_group_name_H-M 'P 1 21/n 1'
_atom_sites_solution_hydrogens geom
_atom_sites_solution_primary direct
_atom_sites_solution_secondary difmap
_audit_creation_method SHELXL-97
_cell_angle_alpha 90.00
_cell_angle_beta 98.4760(10)
_cell_angle_gamma 90.00
_cell_formula_units_Z 4
_cell_length_a 9.43240(10)
_cell_length_b 19.9781(3)
_cell_length_c 21.2265(3)
_cell_measurement_reflns_used 8754
_cell_measurement_temperature 173(2)
_cell_measurement_theta_max 71.32
_cell_measurement_theta_min 3.05
_cell_volume 3956.26(9)
_computing_structure_refinement 'SHELXL-97 (Sheldrick, 1997)'
_computing_structure_solution 'SHELXS-97 (Sheldrick, 1990)'
_diffrn_ambient_temperature 173(2)
_diffrn_measured_fraction_theta_full 0.982
_diffrn_measured_fraction_theta_max 0.982
_diffrn_radiation_monochromator graphite
_diffrn_radiation_source 'fine-focus sealed tube'
_diffrn_radiation_type CuK\a
_diffrn_radiation_wavelength 1.54178
_diffrn_reflns_av_R_equivalents 0.0318
_diffrn_reflns_av_sigmaI/netI 0.0364
_diffrn_reflns_limit_h_max 11
_diffrn_reflns_limit_h_min -8
_diffrn_reflns_limit_k_max 23
_diffrn_reflns_limit_k_min -23
_diffrn_reflns_limit_l_max 23
_diffrn_reflns_limit_l_min -25
_diffrn_reflns_number 12778
_diffrn_reflns_theta_full 66.50
_diffrn_reflns_theta_max 67.50
_diffrn_reflns_theta_min 3.05
_exptl_absorpt_coefficient_mu 8.572
_exptl_absorpt_correction_T_max 1.00
_exptl_absorpt_correction_T_min 0.79
_exptl_absorpt_correction_type multi-scan
_exptl_absorpt_process_details SADABS
_exptl_crystal_colour red
_exptl_crystal_density_diffrn 1.528
_exptl_crystal_density_method 'not measured'
_exptl_crystal_description bar
_exptl_crystal_F_000 1884
_exptl_crystal_size_max 0.40
_exptl_crystal_size_mid 0.19
_exptl_crystal_size_min 0.16
_refine_diff_density_max 1.553
_refine_diff_density_min -0.744
_refine_diff_density_rms 0.110
_refine_ls_extinction_method none
_refine_ls_goodness_of_fit_ref 1.006
_refine_ls_hydrogen_treatment constr
_refine_ls_matrix_type full
_refine_ls_number_parameters 456
_refine_ls_number_reflns 7012
_refine_ls_number_restraints 0
_refine_ls_restrained_S_all 1.006
_refine_ls_R_factor_all 0.0448
_refine_ls_R_factor_gt 0.0395
_refine_ls_shift/su_max 0.003
_refine_ls_shift/su_mean 0.000
_refine_ls_structure_factor_coef Fsqd
_refine_ls_weighting_details 'calc w=1/[\s^2^(Fo^2^)+(0.0750P)^2^+0.0000P] where P=(Fo^2^+2Fc^2^)/3'
_refine_ls_weighting_scheme calc
_refine_ls_wR_factor_gt 0.1009
_refine_ls_wR_factor_ref 0.1028
_reflns_number_gt 6011
_reflns_number_total 7012
_reflns_threshold_expression >2sigma(I)
_cod_data_source_file om300499x_si_002.cif
_cod_data_source_block ip32cult
_cod_depositor_comments
;
The following automatic conversions were performed:

'_symmetry_cell_setting' value 'Monoclinic' changed to 'monoclinic'
according to /home/saulius/struct/CIF-dictionaries/cif_core.dic
dictionary named 'cif_core.dic' version 2.4.2 from 2011-04-26.

Automatic conversion script
Id: cif_fix_values 1891 2012-01-12 08:04:46Z andrius 
;
_cod_original_sg_symbol_H-M P2(1)/n
_cod_database_code 4079109

loop_
_symmetry_equiv_pos_as_xyz
'x, y, z'
'-x+1/2, y+1/2, -z+1/2'
'-x, -y, -z'
'x-1/2, -y-1/2, z-1/2'

loop_
_atom_site_label
_atom_site_type_symbol
_atom_site_fract_x
_atom_site_fract_y
_atom_site_fract_z
_atom_site_U_iso_or_equiv
_atom_site_adp_type
_atom_site_occupancy
_atom_site_symmetry_multiplicity
_atom_site_calc_flag
_atom_site_refinement_flags
_atom_site_disorder_assembly
_atom_site_disorder_group
Ru1 Ru 0.30269(2) 0.338339(10) 0.493598(10) 0.01538(9) Uani 1 1 d . A .
Co1 Co 0.14577(6) 0.15275(2) 0.46005(2) 0.01923(13) Uani 1 1 d . . .
Cl1 Cl 0.54464(8) 0.36206(4) 0.52053(4) 0.02625(17) Uani 1 1 d . . .
P1 P 0.32151(9) 0.18060(4) 0.53193(4) 0.02013(17) Uani 1 1 d . . .
P2 P 0.25560(8) 0.20484(4) 0.39156(4) 0.01971(17) Uani 1 1 d . A .
P3 P 0.02692(8) 0.24256(4) 0.47500(4) 0.01840(17) Uani 1 1 d . A .
O1 O 0.3303(3) 0.13797(12) 0.59642(11) 0.0303(5) Uani 1 1 d . . .
O2 O 0.4659(3) 0.15440(11) 0.50968(12) 0.0271(5) Uani 1 1 d . . .
O3 O 0.3628(3) 0.15336(12) 0.36330(12) 0.0300(5) Uani 1 1 d . . .
O4 O 0.1364(3) 0.21568(15) 0.33047(11) 0.0354(6) Uani 1 1 d . . .
O5 O -0.1224(3) 0.24058(11) 0.42777(12) 0.0296(5) Uani 1 1 d . . .
O6 O -0.0192(3) 0.23748(12) 0.54454(11) 0.0280(5) Uani 1 1 d . . .
O7 O 0.3327(2) 0.25315(11) 0.55188(10) 0.0218(5) Uani 1 1 d . . .
O8 O 0.3361(2) 0.26836(11) 0.41070(10) 0.0212(4) Uani 1 1 d . . .
O9 O 0.0896(2) 0.31193(10) 0.46746(10) 0.0196(4) Uani 1 1 d . . .
N1 N 0.2616(3) 0.42972(12) 0.44801(13) 0.0200(5) Uani 1 1 d . . .
C1 C -0.0405(4) 0.09661(17) 0.4584(2) 0.0369(9) Uani 1 1 d . . .
H1A H -0.1363 0.1148 0.4646 0.044 Uiso 1 1 calc R . .
C2 C 0.0628(5) 0.07376(18) 0.5062(2) 0.0411(10) Uani 1 1 d . . .
H2A H 0.0543 0.0717 0.5526 0.049 Uiso 1 1 calc R . .
C3 C 0.1827(5) 0.05202(17) 0.4778(2) 0.0477(12) Uani 1 1 d . . .
H3A H 0.2729 0.0315 0.5002 0.057 Uiso 1 1 calc R . .
C4 C 0.1473(5) 0.06200(18) 0.4119(2) 0.0434(10) Uani 1 1 d . . .
H4A H 0.2097 0.0508 0.3791 0.052 Uiso 1 1 calc R . .
C5 C 0.0099(5) 0.09003(18) 0.39961(19) 0.0383(9) Uani 1 1 d . . .
H5A H -0.0434 0.1021 0.3568 0.046 Uiso 1 1 calc R . .
C11 C 0.2359(5) 0.1524(2) 0.64259(18) 0.0373(9) Uani 1 1 d . . .
H11A H 0.1367 0.1597 0.6209 0.045 Uiso 1 1 calc R . .
H11B H 0.2680 0.1932 0.6671 0.045 Uiso 1 1 calc R . .
C12 C 0.2418(6) 0.0931(3) 0.6860(2) 0.0661(15) Uani 1 1 d . . .
H12A H 0.1783 0.1005 0.7179 0.099 Uiso 1 1 calc R . .
H12B H 0.3403 0.0868 0.7074 0.099 Uiso 1 1 calc R . .
H12C H 0.2109 0.0530 0.6611 0.099 Uiso 1 1 calc R . .
C13 C 0.6060(4) 0.1750(2) 0.5429(2) 0.0365(9) Uani 1 1 d . . .
H13A H 0.5938 0.2110 0.5737 0.044 Uiso 1 1 calc R . .
H13B H 0.6653 0.1927 0.5119 0.044 Uiso 1 1 calc R . .
C14 C 0.6788(5) 0.1168(3) 0.5770(3) 0.0588(13) Uani 1 1 d . . .
H14A H 0.7752 0.1300 0.5968 0.088 Uiso 1 1 calc R . .
H14B H 0.6858 0.0804 0.5467 0.088 Uiso 1 1 calc R . .
H14C H 0.6235 0.1017 0.6099 0.088 Uiso 1 1 calc R . .
C15 C 0.4964(11) 0.1757(5) 0.3490(5) 0.044(2) Uiso 0.50 1 d P A 1
H15A H 0.5364 0.2122 0.3778 0.053 Uiso 0.50 1 calc PR A 1
H15B H 0.4899 0.1907 0.3042 0.053 Uiso 0.50 1 calc PR A 1
C16 C 0.5901(10) 0.1063(5) 0.3619(5) 0.046(2) Uiso 0.50 1 d P A 1
H16A H 0.6926 0.1169 0.3664 0.069 Uiso 0.50 1 calc PR A 1
H16B H 0.5647 0.0757 0.3260 0.069 Uiso 0.50 1 calc PR A 1
H16C H 0.5688 0.0852 0.4011 0.069 Uiso 0.50 1 calc PR A 1
C15A C 0.5179(10) 0.1636(5) 0.3691(5) 0.036(2) Uiso 0.50 1 d P A 2
H15C H 0.5348 0.2113 0.3601 0.043 Uiso 0.50 1 calc PR A 2
H15D H 0.5594 0.1553 0.4140 0.043 Uiso 0.50 1 calc PR A 2
C16A C 0.5897(14) 0.1273(7) 0.3329(6) 0.074(3) Uiso 0.50 1 d P A 2
H16D H 0.6800 0.1498 0.3284 0.111 Uiso 0.50 1 calc PR A 2
H16E H 0.5325 0.1218 0.2908 0.111 Uiso 0.50 1 calc PR A 2
H16F H 0.6102 0.0833 0.3525 0.111 Uiso 0.50 1 calc PR A 2
C17 C 0.1737(5) 0.2237(2) 0.26822(19) 0.0464(10) Uani 1 1 d . A .
H17A H 0.2391 0.1871 0.2596 0.056 Uiso 1 1 calc R . .
H17B H 0.2246 0.2667 0.2657 0.056 Uiso 1 1 calc R . .
C18 C 0.0469(7) 0.2225(3) 0.2210(2) 0.0744(18) Uani 1 1 d . . .
H18A H 0.0748 0.2242 0.1783 0.112 Uiso 1 1 calc R A .
H18B H -0.0133 0.2612 0.2270 0.112 Uiso 1 1 calc R . .
H18C H -0.0069 0.1812 0.2255 0.112 Uiso 1 1 calc R . .
C19 C -0.2042(5) 0.2999(2) 0.4081(2) 0.0499(12) Uani 1 1 d . . .
H19A H -0.1568 0.3395 0.4300 0.060 Uiso 1 1 calc R . .
H19B H -0.3012 0.2960 0.4203 0.060 Uiso 1 1 calc R . .
C20 C -0.2158(7) 0.3087(3) 0.3400(3) 0.0750(17) Uani 1 1 d . . .
H20A H -0.2752 0.3480 0.3270 0.112 Uiso 1 1 calc R . .
H20B H -0.2599 0.2688 0.3184 0.112 Uiso 1 1 calc R . .
H20C H -0.1200 0.3152 0.3283 0.112 Uiso 1 1 calc R . .
C21 C -0.0862(4) 0.29440(19) 0.57131(19) 0.0338(8) Uani 1 1 d . . .
H21A H -0.1862 0.2995 0.5500 0.041 Uiso 1 1 calc R . .
H21B H -0.0332 0.3360 0.5646 0.041 Uiso 1 1 calc R . .
C22 C -0.0840(6) 0.2825(2) 0.6410(2) 0.0523(12) Uani 1 1 d . . .
H22A H -0.1302 0.3202 0.6596 0.078 Uiso 1 1 calc R . .
H22B H 0.0154 0.2785 0.6620 0.078 Uiso 1 1 calc R . .
H22C H -0.1360 0.2411 0.6473 0.078 Uiso 1 1 calc R . .
C31 C 0.2794(3) 0.44579(15) 0.38095(15) 0.0210(6) Uani 1 1 d . A .
C32 C 0.4363(4) 0.43290(19) 0.37355(16) 0.0288(7) Uani 1 1 d . . .
H32A H 0.4996 0.4629 0.4023 0.035 Uiso 1 1 calc R A .
H32B H 0.4622 0.3860 0.3853 0.035 Uiso 1 1 calc R . .
C33 C 0.4572(4) 0.4458(2) 0.30432(18) 0.0354(8) Uani 1 1 d . A .
H33A H 0.5597 0.4373 0.2997 0.042 Uiso 1 1 calc R . .
C34 C 0.4194(5) 0.5182(2) 0.2861(2) 0.0424(10) Uani 1 1 d . . .
H34A H 0.4815 0.5490 0.3145 0.051 Uiso 1 1 calc R A .
H34B H 0.4354 0.5267 0.2417 0.051 Uiso 1 1 calc R . .
C35 C 0.2629(4) 0.53073(18) 0.29228(19) 0.0360(9) Uani 1 1 d . A .
H35A H 0.2377 0.5781 0.2803 0.043 Uiso 1 1 calc R . .
C36 C 0.2408(4) 0.51880(16) 0.36213(18) 0.0306(8) Uani 1 1 d . . .
H36A H 0.3024 0.5497 0.3905 0.037 Uiso 1 1 calc R A .
H36B H 0.1397 0.5277 0.3669 0.037 Uiso 1 1 calc R . .
C37 C 0.1807(4) 0.39916(16) 0.33623(16) 0.0245(7) Uani 1 1 d . . .
H37A H 0.2020 0.3519 0.3480 0.029 Uiso 1 1 calc R A .
H37B H 0.0793 0.4082 0.3404 0.029 Uiso 1 1 calc R . .
C38 C 0.2049(4) 0.41128(18) 0.26704(16) 0.0315(8) Uani 1 1 d . A .
H38A H 0.1426 0.3802 0.2382 0.038 Uiso 1 1 calc R . .
C39 C 0.3619(4) 0.3984(2) 0.26045(17) 0.0380(9) Uani 1 1 d . . .
H39A H 0.3872 0.3514 0.2719 0.046 Uiso 1 1 calc R A .
H39B H 0.3768 0.4058 0.2158 0.046 Uiso 1 1 calc R . .
C40 C 0.1659(4) 0.48339(19) 0.24811(17) 0.0342(8) Uani 1 1 d . . .
H40A H 0.0642 0.4920 0.2519 0.041 Uiso 1 1 calc R A .
H40B H 0.1794 0.4912 0.2033 0.041 Uiso 1 1 calc R . .
C41 C 0.2543(3) 0.39273(16) 0.56537(16) 0.0212(6) Uani 1 1 d . . .
C42 C 0.2524(4) 0.37231(18) 0.62785(16) 0.0284(7) Uani 1 1 d . A .
H42A H 0.2784 0.3277 0.6400 0.034 Uiso 1 1 calc R . .
C43 C 0.2132(4) 0.4163(2) 0.67237(17) 0.0359(8) Uani 1 1 d . . .
H43A H 0.2145 0.4018 0.7151 0.043 Uiso 1 1 calc R A .
C44 C 0.1716(4) 0.4819(2) 0.65538(19) 0.0374(9) Uani 1 1 d . A .
H44A H 0.1442 0.5116 0.6864 0.045 Uiso 1 1 calc R . .
C45 C 0.1706(4) 0.50315(19) 0.5938(2) 0.0369(9) Uani 1 1 d . . .
H45A H 0.1418 0.5475 0.5818 0.044 Uiso 1 1 calc R A .
C46 C 0.2122(4) 0.45896(17) 0.54929(17) 0.0270(7) Uani 1 1 d . A .
C47 C 0.2218(4) 0.47605(16) 0.48442(17) 0.0267(7) Uani 1 1 d . A .
H47A H 0.1997 0.5199 0.4687 0.032 Uiso 1 1 calc R . .

loop_
_atom_site_aniso_label
_atom_site_aniso_U_11
_atom_site_aniso_U_22
_atom_site_aniso_U_33
_atom_site_aniso_U_23
_atom_site_aniso_U_13
_atom_site_aniso_U_12
Ru1 0.02322(13) 0.00729(13) 0.01540(13) -0.00311(8) 0.00204(9) -0.00055(8)
Co1 0.0297(3) 0.0063(2) 0.0221(3) -0.00182(19) 0.0054(2) -0.00231(19)
Cl1 0.0246(4) 0.0232(4) 0.0297(4) -0.0045(3) 0.0000(3) -0.0012(3)
P1 0.0318(4) 0.0096(4) 0.0189(4) 0.0018(3) 0.0034(3) 0.0022(3)
P2 0.0311(4) 0.0115(4) 0.0169(4) -0.0040(3) 0.0049(3) -0.0013(3)
P3 0.0241(4) 0.0097(3) 0.0215(4) -0.0017(3) 0.0037(3) -0.0017(3)
O1 0.0440(14) 0.0213(12) 0.0260(12) 0.0081(10) 0.0060(11) 0.0045(11)
O2 0.0327(13) 0.0182(12) 0.0292(12) -0.0030(9) 0.0007(10) 0.0022(9)
O3 0.0386(13) 0.0198(12) 0.0342(13) -0.0102(10) 0.0139(11) -0.0005(10)
O4 0.0393(14) 0.0471(16) 0.0186(12) -0.0046(11) 0.0001(10) 0.0020(12)
O5 0.0297(12) 0.0162(11) 0.0401(14) -0.0032(10) -0.0043(10) -0.0014(9)
O6 0.0406(13) 0.0183(11) 0.0283(12) -0.0002(10) 0.0154(10) 0.0023(10)
O7 0.0334(12) 0.0112(10) 0.0197(10) -0.0028(8) 0.0004(9) 0.0008(9)
O8 0.0323(11) 0.0131(10) 0.0195(10) -0.0013(8) 0.0084(9) -0.0041(9)
O9 0.0220(10) 0.0110(10) 0.0254(11) -0.0021(8) 0.0023(8) -0.0008(8)
N1 0.0274(13) 0.0087(12) 0.0238(13) -0.0018(10) 0.0036(10) -0.0036(10)
C1 0.0384(19) 0.0132(16) 0.061(3) -0.0051(17) 0.0150(18) -0.0132(14)
C2 0.073(3) 0.0134(17) 0.039(2) 0.0031(15) 0.014(2) -0.0209(18)
C3 0.053(2) 0.0063(16) 0.077(3) -0.0006(18) -0.012(2) -0.0043(16)
C4 0.060(3) 0.0139(17) 0.061(3) -0.0206(17) 0.027(2) -0.0131(16)
C5 0.058(2) 0.0180(17) 0.037(2) -0.0058(15) -0.0006(18) -0.0171(17)
C11 0.050(2) 0.036(2) 0.0259(18) 0.0038(16) 0.0061(17) -0.0045(17)
C12 0.081(4) 0.077(4) 0.044(3) 0.033(3) 0.022(3) 0.004(3)
C13 0.0304(18) 0.030(2) 0.046(2) -0.0066(17) -0.0049(16) 0.0050(15)
C14 0.049(3) 0.064(3) 0.060(3) 0.016(3) -0.005(2) 0.019(2)
C17 0.070(3) 0.041(2) 0.0275(19) -0.0029(18) 0.0057(19) -0.001(2)
C18 0.087(4) 0.098(5) 0.029(2) 0.008(3) -0.021(2) -0.007(4)
C19 0.045(2) 0.026(2) 0.073(3) 0.002(2) -0.012(2) 0.0054(17)
C20 0.073(4) 0.064(4) 0.085(4) 0.032(3) 0.000(3) 0.004(3)
C21 0.0391(19) 0.0245(18) 0.041(2) -0.0072(16) 0.0177(16) 0.0022(15)
C22 0.076(3) 0.045(3) 0.042(2) -0.012(2) 0.029(2) 0.001(2)
C31 0.0291(16) 0.0124(14) 0.0210(15) 0.0039(12) 0.0023(12) -0.0030(12)
C32 0.0301(17) 0.0312(19) 0.0247(16) 0.0017(14) 0.0031(13) -0.0029(14)
C33 0.0320(18) 0.046(2) 0.0295(18) 0.0073(17) 0.0089(15) -0.0037(16)
C34 0.052(2) 0.041(2) 0.035(2) 0.0100(18) 0.0080(18) -0.0211(19)
C35 0.052(2) 0.0164(17) 0.038(2) 0.0114(15) 0.0024(17) -0.0079(15)
C36 0.0430(19) 0.0114(15) 0.0366(19) 0.0016(14) 0.0039(15) -0.0064(14)
C37 0.0328(16) 0.0131(15) 0.0267(17) 0.0023(13) 0.0011(13) -0.0055(12)
C38 0.045(2) 0.0250(18) 0.0228(17) 0.0029(14) -0.0015(15) -0.0088(15)
C39 0.056(2) 0.035(2) 0.0245(18) 0.0026(16) 0.0112(17) 0.0034(18)
C40 0.043(2) 0.0300(19) 0.0283(18) 0.0121(16) 0.0003(15) -0.0024(16)
C41 0.0218(14) 0.0134(15) 0.0285(16) -0.0064(13) 0.0038(12) -0.0037(11)
C42 0.0344(17) 0.0280(18) 0.0219(16) -0.0068(14) 0.0015(13) 0.0018(14)
C43 0.0389(19) 0.045(2) 0.0239(17) -0.0111(17) 0.0041(15) -0.0004(17)
C44 0.040(2) 0.036(2) 0.038(2) -0.0218(17) 0.0142(16) -0.0022(16)
C45 0.047(2) 0.0198(18) 0.045(2) -0.0130(16) 0.0126(18) 0.0014(15)
C46 0.0358(17) 0.0149(15) 0.0313(18) -0.0075(14) 0.0077(14) -0.0011(13)
C47 0.0376(18) 0.0108(15) 0.0327(18) -0.0008(13) 0.0084(14) -0.0010(13)

loop_
_atom_type_symbol
_atom_type_description
_atom_type_scat_dispersion_real
_atom_type_scat_dispersion_imag
_atom_type_scat_source
C C 0.0181 0.0091 'International Tables Vol C Tables 4.2.6.8 and 6.1.1.4'
H H 0.0000 0.0000 'International Tables Vol C Tables 4.2.6.8 and 6.1.1.4'
N N 0.0311 0.0180 'International Tables Vol C Tables 4.2.6.8 and 6.1.1.4'
O O 0.0492 0.0322 'International Tables Vol C Tables 4.2.6.8 and 6.1.1.4'
P P 0.2955 0.4335 'International Tables Vol C Tables 4.2.6.8 and 6.1.1.4'
Cl Cl 0.3639 0.7018 'International Tables Vol C Tables 4.2.6.8 and 6.1.1.4'
Co Co -2.3653 3.6143 'International Tables Vol C Tables 4.2.6.8 and 6.1.1.4'
Ru Ru 0.0552 3.2960 'International Tables Vol C Tables 4.2.6.8 and 6.1.1.4'

loop_
_geom_angle_atom_site_label_1
_geom_angle_atom_site_label_2
_geom_angle_atom_site_label_3
_geom_angle
C41 Ru1 O9 91.23(11)
C41 Ru1 N1 80.07(12)
O9 Ru1 N1 89.54(9)
C41 Ru1 O7 91.01(11)
O9 Ru1 O7 89.57(9)
N1 Ru1 O7 171.02(10)
C41 Ru1 O8 173.64(10)
O9 Ru1 O8 82.98(8)
N1 Ru1 O8 102.40(9)
O7 Ru1 O8 86.36(8)
C41 Ru1 Cl1 91.61(9)
O9 Ru1 Cl1 176.73(6)
N1 Ru1 Cl1 92.56(7)
O7 Ru1 Cl1 88.75(7)
O8 Ru1 Cl1 94.11(6)
C3 Co1 C2 40.32(19)
C3 Co1 C1 66.28(17)
C2 Co1 C1 38.74(17)
C3 Co1 C4 39.52(18)
C2 Co1 C4 66.38(17)
C1 Co1 C4 65.77(16)
C3 Co1 C5 66.42(17)
C2 Co1 C5 66.03(16)
C1 Co1 C5 39.40(16)
C4 Co1 C5 39.21(17)
C3 Co1 P1 91.78(12)
C2 Co1 P1 99.59(12)
C1 Co1 P1 135.30(13)
C4 Co1 P1 120.82(14)
C5 Co1 P1 158.02(12)
C3 Co1 P3 149.06(15)
C2 Co1 P3 108.81(13)
C1 Co1 P3 89.71(11)
C4 Co1 P3 146.64(14)
C5 Co1 P3 107.64(12)
P1 Co1 P3 92.47(3)
C3 Co1 P2 120.26(15)
C2 Co1 P2 158.90(12)
C1 Co1 P2 137.10(13)
C4 Co1 P2 92.87(12)
C5 Co1 P2 100.73(12)
P1 Co1 P2 87.54(3)
P3 Co1 P2 90.54(3)
O7 P1 O2 111.79(13)
O7 P1 O1 106.12(13)
O2 P1 O1 98.02(13)
O7 P1 Co1 117.47(9)
O2 P1 Co1 107.89(10)
O1 P1 Co1 113.89(10)
O8 P2 O4 111.79(14)
O8 P2 O3 108.54(13)
O4 P2 O3 100.86(14)
O8 P2 Co1 119.70(9)
O4 P2 Co1 105.06(11)
O3 P2 Co1 109.24(10)
O9 P3 O6 108.45(13)
O9 P3 O5 105.97(12)
O6 P3 O5 103.98(14)
O9 P3 Co1 121.40(9)
O6 P3 Co1 107.43(9)
O5 P3 Co1 108.30(9)
C11 O1 P1 120.8(2)
C13 O2 P1 121.0(2)
C15 O3 C15A 20.2(5)
C15 O3 P2 120.4(4)
C15A O3 P2 123.5(4)
C17 O4 P2 121.7(3)
C19 O5 P3 122.9(2)
C21 O6 P3 120.2(2)
P1 O7 Ru1 127.99(13)
P2 O8 Ru1 126.69(13)
P3 O9 Ru1 125.39(12)
C47 N1 C31 119.9(3)
C47 N1 Ru1 113.6(2)
C31 N1 Ru1 126.5(2)
C2 C1 C5 109.1(4)
C2 C1 Co1 70.3(2)
C5 C1 Co1 70.7(2)
C1 C2 C3 108.0(4)
C1 C2 Co1 71.0(2)
C3 C2 Co1 69.7(2)
C4 C3 C2 107.0(4)
C4 C3 Co1 70.8(2)
C2 C3 Co1 70.0(2)
C5 C4 C3 108.7(4)
C5 C4 Co1 70.7(2)
C3 C4 Co1 69.7(2)
C4 C5 C1 107.3(4)
C4 C5 Co1 70.1(2)
C1 C5 Co1 69.9(2)
O1 C11 C12 106.7(4)
O2 C13 C14 109.6(4)
O3 C15 C16 99.9(7)
C16A C15A O3 117.9(9)
O4 C17 C18 110.5(4)
O5 C19 C20 110.3(4)
O6 C21 C22 108.6(3)
N1 C31 C32 107.9(3)
N1 C31 C37 108.3(2)
C32 C31 C37 109.9(3)
N1 C31 C36 113.3(3)
C32 C31 C36 109.1(3)
C37 C31 C36 108.3(3)
C33 C32 C31 109.4(3)
C39 C33 C34 109.8(3)
C39 C33 C32 109.5(3)
C34 C33 C32 110.1(3)
C35 C34 C33 109.0(3)
C34 C35 C40 110.1(3)
C34 C35 C36 109.1(3)
C40 C35 C36 109.8(3)
C31 C36 C35 109.5(3)
C38 C37 C31 109.4(3)
C40 C38 C39 109.5(3)
C40 C38 C37 109.6(3)
C39 C38 C37 110.1(3)
C33 C39 C38 109.4(3)
C38 C40 C35 108.8(3)
C42 C41 C46 117.6(3)
C42 C41 Ru1 127.6(3)
C46 C41 Ru1 114.7(2)
C43 C42 C41 120.6(3)
C42 C43 C44 120.9(4)
C45 C44 C43 119.8(3)
C44 C45 C46 119.2(4)
C45 C46 C41 121.9(3)
C45 C46 C47 124.4(3)
C41 C46 C47 113.6(3)
N1 C47 C46 117.8(3)

loop_
_geom_bond_atom_site_label_1
_geom_bond_atom_site_label_2
_geom_bond_distance
Ru1 C41 1.979(3)
Ru1 O9 2.073(2)
Ru1 N1 2.076(3)
Ru1 O7 2.099(2)
Ru1 O8 2.305(2)
Ru1 Cl1 2.3184(8)
Co1 C3 2.067(4)
Co1 C2 2.071(4)
Co1 C1 2.080(3)
Co1 C4 2.082(4)
Co1 C5 2.091(4)
Co1 P1 2.1540(10)
Co1 P3 2.1637(9)
Co1 P2 2.1710(9)
P1 O7 1.509(2)
P1 O2 1.594(3)
P1 O1 1.604(2)
P2 O8 1.504(2)
P2 O4 1.601(2)
P2 O3 1.618(2)
P3 O9 1.525(2)
P3 O6 1.602(2)
P3 O5 1.605(2)
O1 C11 1.447(5)
O2 C13 1.463(4)
O3 C15 1.412(10)
O3 C15A 1.464(9)
O4 C17 1.426(5)
O5 C19 1.442(5)
O6 C21 1.456(4)
N1 C47 1.296(4)
N1 C31 1.493(4)
C1 C2 1.377(6)
C1 C5 1.406(6)
C2 C3 1.426(7)
C3 C4 1.403(7)
C4 C5 1.400(6)
C11 C12 1.498(6)
C13 C14 1.483(6)
C15 C16 1.645(14)
C15A C16A 1.315(15)
C17 C18 1.444(6)
C19 C20 1.446(8)
C21 C22 1.496(6)
C31 C32 1.533(4)
C31 C37 1.541(4)
C31 C36 1.541(4)
C32 C33 1.533(5)
C33 C39 1.524(6)
C33 C34 1.528(6)
C34 C35 1.522(6)
C35 C40 1.535(5)
C35 C36 1.546(5)
C37 C38 1.538(5)
C38 C40 1.526(5)
C38 C39 1.529(5)
C41 C42 1.390(5)
C41 C46 1.409(5)
C42 C43 1.380(5)
C43 C44 1.401(6)
C44 C45 1.372(6)
C45 C46 1.392(5)
C46 C47 1.434(5)
